data_2204645
loop_
_publ_author_name
'U\,car, \.Ibrahim'
'Bulut, Ahmet'
'Ye\,silel, Okan Zafer'
'\"Olmez, Hal\.Is'
'B\"uy\"ukg\"ung\"or, Orhan'

_publ_section_title
;
 Diaquabis(pyridine-2-carboxamide-\k^2^<i>N</i>^1^,<i>O</i>^2^)copper(II)
 squarate
;
_journal_issue 12
_journal_name_full 'Acta Crystallographica Section E'
_journal_page_first m1945
_journal_page_last m1948
_journal_paper_doi 10.1107/S1600536804030090
_journal_volume 60
_journal_year 2004
_chemical_formula_iupac '[Cu (C6 H6 N2 O)2 (H2 O)2] (C4 O4)'
_chemical_formula_moiety 'C12 H16 Cu N4 O4 2+, C4 O4 2-'
_chemical_formula_sum 'C16 H16 Cu N4 O8'
_chemical_formula_weight 455.87
_chemical_name_systematic
;
Diaquabis(pyridine-2-carboxamide-\k^2^N^1^,O^2^)copper(II) squarate
;
_space_group_IT_number 2
_symmetry_cell_setting triclinic
_symmetry_space_group_name_Hall '-P 1'
_symmetry_space_group_name_H-M 'P -1'
_atom_sites_solution_hydrogens geom
_atom_sites_solution_primary direct
_atom_sites_solution_secondary difmap
_audit_creation_method SHELXL-97
_cell_angle_alpha 108.150(9)
_cell_angle_beta 92.225(10)
_cell_angle_gamma 94.531(10)
_cell_formula_units_Z 1
_cell_length_a 7.1240(9)
_cell_length_b 7.7627(9)
_cell_length_c 8.1191(9)
_cell_measurement_reflns_used 13950
_cell_measurement_temperature 293(2)
_cell_measurement_theta_max 29.72
_cell_measurement_theta_min 2.65
_cell_volume 424.37(9)
_computing_cell_refinement X-AREA
_computing_data_collection 'X-AREA (Stoe & Cie, 2002)'
_computing_data_reduction 'X-RED32 (Stoe & Cie, 2002)'
_computing_molecular_graphics 'ORTEPIII (Burnett & Johnson, 1996)'
_computing_publication_material 'WinGX (Farrugia, 1999)'
_computing_structure_refinement 'SHELXL97 (Sheldrick, 1997)'
_computing_structure_solution 'SIR97 (Altomare et al., 1999)'
_diffrn_ambient_temperature 293(2)
_diffrn_detector_area_resol_mean 6.67
_diffrn_measured_fraction_theta_full 0.994
_diffrn_measured_fraction_theta_max 0.994
_diffrn_measurement_device_type 'Stoe IPDS-2'
_diffrn_measurement_method \w
_diffrn_radiation_monochromator graphite
_diffrn_radiation_source 'fine-focus sealed tube'
_diffrn_radiation_type MoK\a
_diffrn_radiation_wavelength 0.71073
_diffrn_reflns_av_R_equivalents 0.0695
_diffrn_reflns_av_sigmaI/netI 0.0392
_diffrn_reflns_limit_h_max 9
_diffrn_reflns_limit_h_min -9
_diffrn_reflns_limit_k_max 10
_diffrn_reflns_limit_k_min -10
_diffrn_reflns_limit_l_max 11
_diffrn_reflns_limit_l_min -11
_diffrn_reflns_number 8483
_diffrn_reflns_theta_full 29.56
_diffrn_reflns_theta_max 29.56
_diffrn_reflns_theta_min 2.65
_diffrn_standards_interval_count 0
_diffrn_standards_number 0
_exptl_absorpt_coefficient_mu 1.346
_exptl_absorpt_correction_T_max 0.8029
_exptl_absorpt_correction_T_min 0.6564
_exptl_absorpt_correction_type integration
_exptl_absorpt_process_details '(X-RED32; Stoe & Cie, 2002)'
_exptl_crystal_colour green
_exptl_crystal_density_diffrn 1.784
_exptl_crystal_density_method 'not measured'
_exptl_crystal_description Prism
_exptl_crystal_F_000 233
_exptl_crystal_size_max 0.420
_exptl_crystal_size_mid 0.273
_exptl_crystal_size_min 0.180
_refine_diff_density_max 0.401
_refine_diff_density_min -0.343
_refine_ls_extinction_method none
_refine_ls_goodness_of_fit_ref 1.103
_refine_ls_hydrogen_treatment mixed
_refine_ls_matrix_type full
_refine_ls_number_parameters 149
_refine_ls_number_reflns 2361
_refine_ls_number_restraints 4
_refine_ls_restrained_S_all 1.104
_refine_ls_R_factor_all 0.0295
_refine_ls_R_factor_gt 0.0249
_refine_ls_shift/su_max 0.000
_refine_ls_shift/su_mean 0.000
_refine_ls_structure_factor_coef Fsqd
_refine_ls_weighting_details 'calc w = 1/[\s^2^(Fo^2^)+(0.0346P)^2^+0.1621P] where P = (Fo^2^+2Fc^2^)/3'
_refine_ls_weighting_scheme calc
_refine_ls_wR_factor_gt 0.0707
_refine_ls_wR_factor_ref 0.0716
_reflns_number_gt 2241
_reflns_number_total 2361
_reflns_threshold_expression I>2\s(I)
_cod_data_source_file ci6487.cif
_cod_data_source_block I
_cod_database_code 2204645
_cod_database_fobs_code 2204645

loop_
_symmetry_equiv_pos_as_xyz
'x, y, z'
'-x, -y, -z'

loop_
_atom_site_label
_atom_site_fract_x
_atom_site_fract_y
_atom_site_fract_z
_atom_site_U_iso_or_equiv
_atom_site_adp_type
_atom_site_calc_flag
_atom_site_refinement_flags
_atom_site_occupancy
_atom_site_type_symbol
C1 0.21475(19) 0.32463(17) 1.14790(17) 0.0270(2) Uani d . 1 C
C2 0.16763(18) 0.32436(16) 0.96700(17) 0.0244(2) Uani d . 1 C
C3 0.2272(2) 0.45950(18) 0.89902(19) 0.0313(3) Uani d . 1 C
H3 0.3045 0.5614 0.9660 0.038 Uiso calc R 1 H
C4 0.1698(2) 0.4407(2) 0.7288(2) 0.0369(3) Uani d . 1 C
H4 0.2088 0.5298 0.6796 0.044 Uiso calc R 1 H
C5 0.0547(3) 0.2889(2) 0.6333(2) 0.0379(3) Uani d . 1 C
H5 0.0144 0.2740 0.5189 0.045 Uiso calc R 1 H
C6 -0.0003(2) 0.1586(2) 0.71037(19) 0.0330(3) Uani d . 1 C
H6 -0.0788 0.0562 0.6463 0.040 Uiso calc R 1 H
C7 0.47741(19) -0.08788(17) 0.37386(17) 0.0262(2) Uani d . 1 C
C8 0.5383(2) 0.10690(17) 0.45315(17) 0.0276(3) Uani d . 1 C
N1 0.3271(2) 0.45972(18) 1.25195(18) 0.0374(3) Uani d D 1 N
N2 0.05588(17) 0.17558(15) 0.87345(15) 0.0264(2) Uani d . 1 N
O1 0.14535(16) 0.19543(14) 1.19395(13) 0.0343(2) Uani d . 1 O
O2 0.29209(19) -0.11154(19) 0.93404(17) 0.0439(3) Uani d D 1 O
O3 0.44753(17) -0.19531(14) 0.22224(13) 0.0354(2) Uani d . 1 O
O4 0.58527(19) 0.23626(15) 0.39787(15) 0.0420(3) Uani d . 1 O
Cu1 0.0000 0.0000 1.0000 0.02944(9) Uani d S 1 Cu
H1A 0.366(3) 0.556(2) 1.228(3) 0.046(6) Uiso d D 1 H
H1B 0.356(4) 0.454(4) 1.353(2) 0.064(7) Uiso d D 1 H
H2A 0.345(4) -0.132(4) 0.845(3) 0.059(7) Uiso d D 1 H
H2B 0.359(3) -0.118(3) 1.016(2) 0.045(6) Uiso d D 1 H

loop_
_atom_site_aniso_label
_atom_site_aniso_U_11
_atom_site_aniso_U_22
_atom_site_aniso_U_33
_atom_site_aniso_U_12
_atom_site_aniso_U_13
_atom_site_aniso_U_23
C1 0.0309(6) 0.0227(5) 0.0258(6) -0.0030(5) 0.0004(5) 0.0068(5)
C2 0.0275(6) 0.0196(5) 0.0258(6) -0.0009(4) 0.0030(4) 0.0074(4)
C3 0.0371(7) 0.0229(6) 0.0343(7) -0.0047(5) 0.0028(5) 0.0113(5)
C4 0.0496(8) 0.0296(7) 0.0359(7) -0.0019(6) 0.0052(6) 0.0179(6)
C5 0.0525(9) 0.0352(7) 0.0282(7) -0.0004(6) 0.0007(6) 0.0146(6)
C6 0.0423(7) 0.0285(6) 0.0257(6) -0.0052(5) -0.0014(5) 0.0077(5)
C7 0.0318(6) 0.0226(5) 0.0235(6) -0.0032(4) -0.0015(5) 0.0080(5)
C8 0.0353(6) 0.0235(6) 0.0235(6) -0.0046(5) -0.0020(5) 0.0091(5)
N1 0.0467(7) 0.0308(6) 0.0312(6) -0.0141(5) -0.0086(5) 0.0104(5)
N2 0.0328(5) 0.0213(5) 0.0243(5) -0.0042(4) 0.0018(4) 0.0078(4)
O1 0.0465(6) 0.0289(5) 0.0263(5) -0.0127(4) -0.0031(4) 0.0113(4)
O2 0.0471(7) 0.0563(7) 0.0341(6) 0.0098(6) 0.0054(5) 0.0211(6)
O3 0.0519(6) 0.0274(5) 0.0225(5) -0.0062(4) -0.0023(4) 0.0046(4)
O4 0.0668(8) 0.0289(5) 0.0309(5) -0.0125(5) -0.0020(5) 0.0151(4)
Cu1 0.04224(15) 0.02166(12) 0.02307(12) -0.01158(9) -0.00145(9) 0.00909(8)

loop_
_atom_type_symbol
_atom_type_description
_atom_type_scat_dispersion_real
_atom_type_scat_dispersion_imag
_atom_type_scat_source
C C 0.0033 0.0000 'International Tables Vol C Tables 4.2.6.8 and 6.1.1.4'
H H 0.0000 0.0000 'International Tables Vol C Tables 4.2.6.8 and 6.1.1.4'
N N 0.0061 0.0000 'International Tables Vol C Tables 4.2.6.8 and 6.1.1.4'
O O 0.0106 0.0000 'International Tables Vol C Tables 4.2.6.8 and 6.1.1.4'
Cu Cu 0.3201 0.0000 'International Tables Vol C Tables 4.2.6.8 and 6.1.1.4'

loop_
_geom_angle_atom_site_label_1
_geom_angle_atom_site_label_2
_geom_angle_atom_site_label_3
_geom_angle
_geom_angle_publ_flag
O1 C1 N1 122.56(13) ?
O1 C1 C2 118.50(11) ?
N1 C1 C2 118.94(12) ?
N2 C2 C3 122.03(12) yes
N2 C2 C1 112.57(11) ?
C3 C2 C1 125.40(12) ?
C2 C3 C4 118.68(13) ?
C2 C3 H3 120.7 ?
C4 C3 H3 120.7 ?
C5 C4 C3 119.31(13) ?
C5 C4 H4 120.3 ?
C3 C4 H4 120.3 ?
C4 C5 C6 118.86(14) ?
C4 C5 H5 120.6 ?
C6 C5 H5 120.6 ?
N2 C6 C5 121.96(13) yes
N2 C6 H6 119.0 ?
C5 C6 H6 119.0 ?
O3 C7 C8 135.81(13) ?
O4 C8 C7 135.52(13) ?
C1 N1 H1A 124.5(15) ?
C1 N1 H1B 117.3(18) ?
H1A N1 H1B 118(2) ?
C6 N2 C2 119.16(12) yes
C6 N2 Cu1 127.34(9) ?
C2 N2 Cu1 113.48(9) ?
C1 O1 Cu1 112.95(9) ?
Cu1 O2 H2A 129.6(19) ?
Cu1 O2 H2B 116.4(16) ?
H2A O2 H2B 113(3) ?
N2 Cu1 O1 82.17(4) yes
N2 Cu1 O2 89.46(5) yes
O1 Cu1 O2 85.19(5) yes

loop_
_geom_bond_atom_site_label_1
_geom_bond_atom_site_label_2
_geom_bond_distance
_geom_bond_publ_flag
C1 O1 1.2489(16) yes
C1 N1 1.3104(18) yes
C1 C2 1.4932(19) ?
C2 N2 1.3438(16) yes
C2 C3 1.3762(18) ?
C3 C4 1.385(2) ?
C3 H3 0.93 ?
C4 C5 1.375(2) ?
C4 H4 0.93 ?
C5 C6 1.385(2) ?
C5 H5 0.93 ?
C6 N2 1.3314(18) yes
C6 H6 0.93 ?
C7 O3 1.2523(16) yes
C7 C8 1.4687(17) yes
C8 O4 1.2495(16) yes
N1 H1A 0.855(16) ?
N1 H1B 0.851(17) ?
N2 Cu1 1.9724(11) yes
O1 Cu1 1.9976(10) yes
O2 Cu1 2.3342(14) yes
O2 H2A 0.807(17) ?
O2 H2B 0.816(16) ?

loop_
_geom_hbond_atom_site_label_D
_geom_hbond_atom_site_label_H
_geom_hbond_atom_site_label_A
_geom_hbond_site_symmetry_A
_geom_hbond_distance_DH
_geom_hbond_distance_HA
_geom_hbond_distance_DA
_geom_hbond_angle_DHA
N1 H1A O3 1_566 0.858(15) 1.987(16) 2.8324(16) 168(2)
N1 H1B O4 1_556 0.853(16) 2.53(2) 3.0678(19) 122(2)
O2 H2A O4 2_656 0.808(16) 1.977(17) 2.7659(17) 165(3)
O2 H2B O3 1_556 0.816(16) 2.053(17) 2.8264(16) 158(2)
C6 H6 Cg1 2_556 0.93 3.13 3.8251(17) 133

loop_
_geom_torsion_atom_site_label_1
_geom_torsion_atom_site_label_2
_geom_torsion_atom_site_label_3
_geom_torsion_atom_site_label_4
_geom_torsion
_geom_torsion_publ_flag
O1 C1 C2 N2 -1.74(19) yes
N1 C1 C2 N2 178.17(13) ?
O1 C1 C2 C3 177.57(13) ?
N1 C1 C2 C3 -2.5(2) yes
N2 C2 C3 C4 0.0(2) ?
C1 C2 C3 C4 -179.29(14) ?
C2 C3 C4 C5 0.4(2) ?
C3 C4 C5 C6 -0.2(3) ?
C4 C5 C6 N2 -0.4(3) ?
O3 C7 C8 O4 -1.3(3) yes
C5 C6 N2 C2 0.7(2) ?
C5 C6 N2 Cu1 -177.37(12) ?
C3 C2 N2 C6 -0.5(2) ?
C1 C2 N2 C6 178.82(12) ?
C3 C2 N2 Cu1 177.84(11) ?
C1 C2 N2 Cu1 -2.83(14) ?
N1 C1 O1 Cu1 -174.61(12) ?
C2 C1 O1 Cu1 5.30(16) ?
C6 N2 Cu1 O1 -177.49(14) ?
C2 N2 Cu1 O1 4.32(10) ?
C6 N2 Cu1 O2 97.30(13) ?
C2 N2 Cu1 O2 -80.89(10) ?
C1 O1 Cu1 N2 -5.29(10) ?
C1 O1 Cu1 O2 84.83(11) ?
